data_7131412
loop_
_publ_author_name
'Thai, Phong'
'Frey, Brandon L.'
'Figgins, Matthew T.'
'Thompson, Richard R.'
'Carmieli, Raanan'
'Powers, David C.'

_publ_section_title
;
 Selective multi-electron aggregation at a hypervalent iodine center by
 sequential disproportionation.
;
_journal_issue 29
_journal_name_full 'Chemical communications (Cambridge, England)'
_journal_page_first 4308
_journal_page_last 4311
_journal_paper_doi 10.1039/d3cc00549f
_journal_volume 59
_journal_year 2023
_chemical_formula_moiety 'C11 H15 I O4 S, 2(C H Cl3)'
_chemical_formula_sum 'C13 H17 Cl6 I O4 S'
_chemical_formula_weight 608.92
_space_group_crystal_system orthorhombic
_space_group_IT_number 33
_space_group_name_Hall 'P 2c -2n'
_space_group_name_H-M_alt 'P n a 21'
_atom_sites_solution_hydrogens geom
_audit_creation_date 2022-03-01
_audit_creation_method
;
Olex2 1.5
(compiled 2021.12.09 svn.r5202d8cf for OlexSys, GUI svn.r6439)
;
_audit_update_record
;
2022-06-04 deposited with the CCDC.	2023-03-15 downloaded from the CCDC.
;
_cell_angle_alpha 90
_cell_angle_beta 90
_cell_angle_gamma 90
_cell_formula_units_Z 4
_cell_length_a 15.8103(13)
_cell_length_b 23.9497(19)
_cell_length_c 5.7108(5)
_cell_measurement_reflns_used 9918
_cell_measurement_temperature 110.00
_cell_measurement_theta_max 30.48
_cell_measurement_theta_min 2.71
_cell_volume 2162.4(3)
_computing_molecular_graphics 'Olex2 1.5 (Dolomanov et al., 2009)'
_computing_publication_material 'Olex2 1.5 (Dolomanov et al., 2009)'
_computing_structure_refinement 'XL  (Sheldrick, 2008)'
_diffrn_ambient_temperature 110.00
_diffrn_measured_fraction_theta_full 0.998
_diffrn_measured_fraction_theta_max 0.989
_diffrn_measurement_device_type 'Bruker APEX-II CCD'
_diffrn_measurement_method '\f and \w scans'
_diffrn_radiation_type MoK\a
_diffrn_radiation_wavelength 0.71073
_diffrn_reflns_av_R_equivalents 0.0411
_diffrn_reflns_av_unetI/netI 0.0453
_diffrn_reflns_Laue_measured_fraction_full 0.998
_diffrn_reflns_Laue_measured_fraction_max 0.989
_diffrn_reflns_limit_h_max 22
_diffrn_reflns_limit_h_min -22
_diffrn_reflns_limit_k_max 34
_diffrn_reflns_limit_k_min -34
_diffrn_reflns_limit_l_max 8
_diffrn_reflns_limit_l_min -8
_diffrn_reflns_number 21328
_diffrn_reflns_point_group_measured_fraction_full 0.998
_diffrn_reflns_point_group_measured_fraction_max 0.980
_diffrn_reflns_theta_full 25.242
_diffrn_reflns_theta_max 30.519
_diffrn_reflns_theta_min 2.133
_diffrn_standards_number 0
_exptl_absorpt_coefficient_mu 2.334
_exptl_absorpt_correction_type none
_exptl_crystal_colour colourless
_exptl_crystal_colour_primary colourless
_exptl_crystal_density_diffrn 1.870
_exptl_crystal_description plate
_exptl_crystal_F_000 1192
_exptl_crystal_size_max 0.138
_exptl_crystal_size_mid 0.076
_exptl_crystal_size_min 0.042
_refine_diff_density_max 1.749
_refine_diff_density_min -1.486
_refine_diff_density_rms 0.214
_refine_ls_abs_structure_details
;
 Flack x determined using 2263 quotients [(I+)-(I-)]/[(I+)+(I-)]
 (Parsons, Flack and Wagner, Acta Cryst. B69 (2013) 249-259).
;
_refine_ls_abs_structure_Flack 0.219(9)
_refine_ls_extinction_method none
_refine_ls_goodness_of_fit_ref 1.279
_refine_ls_hydrogen_treatment constr
_refine_ls_matrix_type full
_refine_ls_number_parameters 230
_refine_ls_number_reflns 6468
_refine_ls_number_restraints 1
_refine_ls_restrained_S_all 1.279
_refine_ls_R_factor_all 0.0692
_refine_ls_R_factor_gt 0.0625
_refine_ls_shift/su_max 0.000
_refine_ls_shift/su_mean 0.000
_refine_ls_structure_factor_coef Fsqd
_refine_ls_weighting_details 'w=1/[\s^2^(Fo^2^)+22.3126P] where P=(Fo^2^+2Fc^2^)/3'
_refine_ls_weighting_scheme calc
_refine_ls_wR_factor_gt 0.1290
_refine_ls_wR_factor_ref 0.1314
_reflns_Friedel_coverage 0.817
_reflns_Friedel_fraction_full 0.997
_reflns_Friedel_fraction_max 0.971
_reflns_number_gt 5959
_reflns_number_total 6468
_reflns_threshold_expression 'I > 2\s(I)'
_cod_data_source_file d3cc00549f2.cif
_cod_data_source_block pt_rt
_cod_depositor_comments 'Adding full bibliography for 7131411--7131416.cif.'
_cod_database_code 7131412
_shelx_shelxl_version_number 2014/7
_shelx_space_group_comment
;
The symmetry employed for this shelxl refinement is uniquely defined
by the following loop, which should always be used as a source of
symmetry information in preference to the above space-group names.
They are only intended as comments.
;
_shelx_estimated_absorpt_t_max 0.908
_shelx_estimated_absorpt_t_min 0.739
_olex2_refinement_description
;
1. Fixed Uiso
 At 1.2 times of:
  All C(H) groups
 At 1.5 times of:
  All C(H,H,H) groups
2.a Ternary CH refined with riding coordinates:
 C12(H12), C13(H13)
2.b Aromatic/amide H refined with riding coordinates:
 C3(H3), C5(H5), C6(H6)
2.c Idealised Me refined as rotating group:
 C8(H8A,H8B,H8C), C9(H9A,H9B,H9C), C10(H10A,H10B,H10C), C11(H11A,H11B,H11C)
;
_olex2_submission_special_instructions 'No special instructions were received'

loop_
_space_group_symop_operation_xyz
'x, y, z'
'-x, -y, z+1/2'
'-x+1/2, y+1/2, z+1/2'
'x+1/2, -y+1/2, z'

loop_
_atom_site_label
_atom_site_type_symbol
_atom_site_fract_x
_atom_site_fract_y
_atom_site_fract_z
_atom_site_U_iso_or_equiv
_atom_site_adp_type
_atom_site_occupancy
_atom_site_site_symmetry_order
_atom_site_calc_flag
_atom_site_refinement_flags_posn
_atom_site_refinement_flags_adp
_atom_site_refinement_flags_occupancy
_atom_site_disorder_assembly
_atom_site_disorder_group
I1 I 0.08062(3) 0.46839(2) 0.35302(15) 0.01857(14) Uani 1 1 d . . . . .
S1 S 0.24796(12) 0.37048(8) 0.3607(6) 0.0140(4) Uani 1 1 d . . . . .
O1 O 0.0318(5) 0.5295(3) 0.5004(17) 0.031(2) Uani 1 1 d . . . . .
O2 O 0.1805(5) 0.3848(3) 0.1986(13) 0.0199(15) Uani 1 1 d . . . . .
O3 O 0.3318(4) 0.3636(3) 0.2675(13) 0.0188(15) Uani 1 1 d . . . . .
O4 O 0.3993(5) 0.4711(3) 1.0102(15) 0.0252(17) Uani 1 1 d . . . . .
C1 C 0.1847(6) 0.4627(4) 0.591(2) 0.018(2) Uani 1 1 d . . . . .
C2 C 0.2505(6) 0.4245(4) 0.5730(18) 0.0140(18) Uani 1 1 d . . . . .
C3 C 0.3217(6) 0.4287(4) 0.7124(18) 0.0146(18) Uani 1 1 d . . . . .
H3 H 0.3673 0.4034 0.6919 0.017 Uiso 1 1 calc R U . . .
C4 C 0.3265(6) 0.4701(4) 0.883(2) 0.017(2) Uani 1 1 d . . . . .
C5 C 0.2608(7) 0.5082(4) 0.9113(15) 0.0161(19) Uani 1 1 d . . . . .
H5 H 0.2635 0.5362 1.0291 0.019 Uiso 1 1 calc R U . . .
C6 C 0.1896(6) 0.5044(4) 0.7605(18) 0.018(2) Uani 1 1 d . . . . .
H6 H 0.1449 0.5307 0.7751 0.022 Uiso 1 1 calc R U . . .
C7 C 0.2194(6) 0.3062(4) 0.5064(17) 0.0129(17) Uani 1 1 d . . . . .
C8 C 0.2188(7) 0.2621(4) 0.3146(17) 0.020(2) Uani 1 1 d . . . . .
H8A H 0.1847 0.2753 0.1826 0.030 Uiso 1 1 calc R U . . .
H8B H 0.1946 0.2274 0.3760 0.030 Uiso 1 1 calc R U . . .
H8C H 0.2769 0.2552 0.2617 0.030 Uiso 1 1 calc R U . . .
C9 C 0.2850(7) 0.2921(5) 0.6959(19) 0.021(2) Uani 1 1 d . . . . .
H9A H 0.3417 0.2920 0.6265 0.031 Uiso 1 1 calc R U . . .
H9B H 0.2727 0.2552 0.7616 0.031 Uiso 1 1 calc R U . . .
H9C H 0.2825 0.3202 0.8204 0.031 Uiso 1 1 calc R U . . .
C10 C 0.1318(7) 0.3141(5) 0.617(2) 0.024(2) Uani 1 1 d . . . . .
H10A H 0.1346 0.3436 0.7358 0.036 Uiso 1 1 calc R U . . .
H10B H 0.1136 0.2791 0.6901 0.036 Uiso 1 1 calc R U . . .
H10C H 0.0911 0.3248 0.4952 0.036 Uiso 1 1 calc R U . . .
C11 C 0.4031(8) 0.5085(5) 1.203(2) 0.026(2) Uani 1 1 d . . . . .
H11A H 0.4000 0.5470 1.1461 0.039 Uiso 1 1 calc R U . . .
H11B H 0.4565 0.5030 1.2875 0.039 Uiso 1 1 calc R U . . .
H11C H 0.3556 0.5012 1.3088 0.039 Uiso 1 1 calc R U . . .
Cl03 Cl 0.06510(17) 0.68993(12) 0.4378(5) 0.0243(5) Uani 1 1 d . . . . .
Cl06 Cl 0.22042(17) 0.62732(12) 0.3896(6) 0.0290(6) Uani 1 1 d . . . . .
Cl07 Cl 0.1100(2) 0.64390(14) -0.0116(5) 0.0336(7) Uani 1 1 d . . . . .
C12 C 0.1144(6) 0.6338(4) 0.2948(15) 0.0166(19) Uani 1 1 d . . . . .
H12 H 0.0834 0.5986 0.3346 0.020 Uiso 1 1 calc R U . . .
Cl04 Cl 0.50698(18) 0.29315(11) 0.2657(5) 0.0244(5) Uani 1 1 d . . . . .
Cl05 Cl 0.52533(17) 0.33897(11) -0.1974(4) 0.0227(5) Uani 1 1 d . . . . .
Cl08 Cl 0.59556(18) 0.39785(14) 0.1982(6) 0.0321(7) Uani 1 1 d . . . . .
C13 C 0.5110(6) 0.3547(5) 0.102(2) 0.021(2) Uani 1 1 d . . . . .
H13 H 0.4566 0.3754 0.1214 0.025 Uiso 1 1 calc R U . . .

loop_
_atom_site_aniso_label
_atom_site_aniso_U_11
_atom_site_aniso_U_22
_atom_site_aniso_U_33
_atom_site_aniso_U_23
_atom_site_aniso_U_13
_atom_site_aniso_U_12
I1 0.0120(2) 0.0161(2) 0.0276(3) 0.0038(3) 0.0028(3) 0.0032(2)
S1 0.0114(8) 0.0140(8) 0.0167(10) 0.0029(11) 0.0034(11) 0.0009(7)
O1 0.022(4) 0.023(4) 0.047(6) -0.001(4) 0.008(4) 0.010(3)
O2 0.021(4) 0.023(4) 0.016(4) 0.000(3) 0.000(3) 0.003(3)
O3 0.012(3) 0.023(4) 0.021(4) 0.003(3) 0.003(3) 0.001(3)
O4 0.021(4) 0.024(4) 0.031(4) 0.006(4) -0.007(3) -0.006(3)
C1 0.012(4) 0.011(4) 0.031(6) 0.005(4) 0.006(4) 0.001(3)
C2 0.013(4) 0.010(4) 0.018(5) 0.002(3) 0.005(4) -0.005(3)
C3 0.014(4) 0.016(4) 0.013(4) 0.004(3) -0.004(4) -0.002(3)
C4 0.016(4) 0.020(4) 0.014(5) 0.001(4) 0.002(4) -0.007(3)
C5 0.031(5) 0.014(4) 0.004(4) 0.004(3) -0.001(3) -0.005(4)
C6 0.020(5) 0.012(4) 0.022(5) 0.004(4) 0.008(4) 0.002(3)
C7 0.017(4) 0.013(4) 0.009(4) -0.004(3) 0.004(3) -0.003(3)
C8 0.026(5) 0.023(5) 0.010(5) -0.006(4) 0.002(4) -0.005(4)
C9 0.029(5) 0.020(5) 0.014(5) 0.009(4) 0.000(4) 0.000(4)
C10 0.021(5) 0.021(5) 0.029(6) -0.001(5) 0.013(5) -0.001(4)
C11 0.039(7) 0.026(5) 0.014(5) 0.002(4) -0.005(5) -0.012(5)
Cl03 0.0234(12) 0.0280(13) 0.0216(12) -0.0018(10) -0.0010(9) 0.0063(10)
Cl06 0.0252(11) 0.0329(13) 0.0290(17) 0.0011(12) -0.0031(12) 0.0078(10)
Cl07 0.0422(16) 0.0406(17) 0.0179(14) -0.0063(12) -0.0008(12) 0.0040(13)
C12 0.023(5) 0.024(5) 0.003(4) -0.002(3) -0.001(3) 0.002(4)
Cl04 0.0285(13) 0.0237(12) 0.0209(12) -0.0004(10) -0.0015(10) 0.0028(10)
Cl05 0.0286(12) 0.0313(12) 0.0084(11) -0.0046(9) -0.0012(9) -0.0018(10)
Cl08 0.0236(13) 0.0424(17) 0.0302(15) -0.0131(13) 0.0006(11) -0.0138(12)
C13 0.008(4) 0.029(6) 0.026(6) -0.004(4) 0.001(4) 0.000(4)

loop_
_atom_type_symbol
_atom_type_description
_atom_type_scat_dispersion_real
_atom_type_scat_dispersion_imag
_atom_type_scat_source
C C 0.0033 0.0016 'International Tables Vol C Tables 4.2.6.8 and 6.1.1.4'
H H 0.0000 0.0000 'International Tables Vol C Tables 4.2.6.8 and 6.1.1.4'
Cl Cl 0.1484 0.1585 'International Tables Vol C Tables 4.2.6.8 and 6.1.1.4'
I I -0.4742 1.8119 'International Tables Vol C Tables 4.2.6.8 and 6.1.1.4'
O O 0.0106 0.0060 'International Tables Vol C Tables 4.2.6.8 and 6.1.1.4'
S S 0.1246 0.1234 'International Tables Vol C Tables 4.2.6.8 and 6.1.1.4'

loop_
_geom_angle_atom_site_label_1
_geom_angle_atom_site_label_2
_geom_angle_atom_site_label_3
_geom_angle
_geom_angle_site_symmetry_1
_geom_angle_site_symmetry_3
_geom_angle_publ_flag
O1 I1 C1 94.7(4) . . ?
O2 S1 C2 106.3(5) . . ?
O2 S1 C7 108.1(4) . . ?
O3 S1 O2 117.9(5) . . ?
O3 S1 C2 108.4(4) . . ?
O3 S1 C7 107.6(4) . . ?
C2 S1 C7 108.2(5) . . ?
C4 O4 C11 117.5(9) . . ?
C2 C1 I1 124.8(8) . . ?
C2 C1 C6 118.9(10) . . ?
C6 C1 I1 116.0(7) . . ?
C1 C2 S1 120.9(8) . . ?
C3 C2 S1 117.8(8) . . ?
C3 C2 C1 121.2(10) . . ?
C2 C3 H3 120.0 . . ?
C2 C3 C4 120.1(9) . . ?
C4 C3 H3 120.0 . . ?
O4 C4 C3 115.7(9) . . ?
O4 C4 C5 123.9(9) . . ?
C3 C4 C5 120.4(9) . . ?
C4 C5 H5 120.7 . . ?
C4 C5 C6 118.6(9) . . ?
C6 C5 H5 120.7 . . ?
C1 C6 C5 120.7(9) . . ?
C1 C6 H6 119.6 . . ?
C5 C6 H6 119.6 . . ?
C8 C7 S1 105.1(7) . . ?
C8 C7 C9 111.0(8) . . ?
C8 C7 C10 112.1(8) . . ?
C9 C7 S1 110.0(7) . . ?
C10 C7 S1 108.0(7) . . ?
C10 C7 C9 110.3(9) . . ?
C7 C8 H8A 109.5 . . ?
C7 C8 H8B 109.5 . . ?
C7 C8 H8C 109.5 . . ?
H8A C8 H8B 109.5 . . ?
H8A C8 H8C 109.5 . . ?
H8B C8 H8C 109.5 . . ?
C7 C9 H9A 109.5 . . ?
C7 C9 H9B 109.5 . . ?
C7 C9 H9C 109.5 . . ?
H9A C9 H9B 109.5 . . ?
H9A C9 H9C 109.5 . . ?
H9B C9 H9C 109.5 . . ?
C7 C10 H10A 109.5 . . ?
C7 C10 H10B 109.5 . . ?
C7 C10 H10C 109.5 . . ?
H10A C10 H10B 109.5 . . ?
H10A C10 H10C 109.5 . . ?
H10B C10 H10C 109.5 . . ?
O4 C11 H11A 109.5 . . ?
O4 C11 H11B 109.5 . . ?
O4 C11 H11C 109.5 . . ?
H11A C11 H11B 109.5 . . ?
H11A C11 H11C 109.5 . . ?
H11B C11 H11C 109.5 . . ?
Cl03 C12 Cl06 110.2(5) . . ?
Cl03 C12 Cl07 109.7(5) . . ?
Cl03 C12 H12 108.8 . . ?
Cl06 C12 H12 108.8 . . ?
Cl07 C12 Cl06 110.6(5) . . ?
Cl07 C12 H12 108.8 . . ?
Cl04 C13 Cl05 110.0(6) . . ?
Cl04 C13 Cl08 110.6(6) . . ?
Cl04 C13 H13 109.0 . . ?
Cl05 C13 Cl08 109.2(6) . . ?
Cl05 C13 H13 109.0 . . ?
Cl08 C13 H13 109.0 . . ?

loop_
_geom_bond_atom_site_label_1
_geom_bond_atom_site_label_2
_geom_bond_distance
_geom_bond_site_symmetry_2
_geom_bond_publ_flag
I1 O1 1.856(8) . ?
I1 C1 2.139(11) . ?
S1 O2 1.453(8) . ?
S1 O3 1.438(7) . ?
S1 C2 1.774(10) . ?
S1 C7 1.807(10) . ?
O4 C4 1.362(12) . ?
O4 C11 1.420(14) . ?
C1 C2 1.390(13) . ?
C1 C6 1.392(15) . ?
C2 C3 1.381(13) . ?
C3 H3 0.9500 . ?
C3 C4 1.392(14) . ?
C4 C5 1.393(14) . ?
C5 H5 0.9500 . ?
C5 C6 1.420(14) . ?
C6 H6 0.9500 . ?
C7 C8 1.522(13) . ?
C7 C9 1.536(14) . ?
C7 C10 1.535(14) . ?
C8 H8A 0.9800 . ?
C8 H8B 0.9800 . ?
C8 H8C 0.9800 . ?
C9 H9A 0.9800 . ?
C9 H9B 0.9800 . ?
C9 H9C 0.9800 . ?
C10 H10A 0.9800 . ?
C10 H10B 0.9800 . ?
C10 H10C 0.9800 . ?
C11 H11A 0.9800 . ?
C11 H11B 0.9800 . ?
C11 H11C 0.9800 . ?
Cl03 C12 1.756(10) . ?
Cl06 C12 1.769(10) . ?
Cl07 C12 1.768(9) . ?
C12 H12 1.0000 . ?
Cl04 C13 1.749(12) . ?
Cl05 C13 1.764(12) . ?
Cl08 C13 1.776(11) . ?
C13 H13 1.0000 . ?

loop_
_geom_torsion_atom_site_label_1
_geom_torsion_atom_site_label_2
_geom_torsion_atom_site_label_3
_geom_torsion_atom_site_label_4
_geom_torsion
_geom_torsion_site_symmetry_1
_geom_torsion_site_symmetry_2
_geom_torsion_site_symmetry_3
_geom_torsion_site_symmetry_4
_geom_torsion_publ_flag
I1 C1 C2 S1 -7.0(12) . . . . ?
I1 C1 C2 C3 170.2(7) . . . . ?
I1 C1 C6 C5 -173.2(7) . . . . ?
S1 C2 C3 C4 -179.5(8) . . . . ?
O2 S1 C2 C1 13.3(9) . . . . ?
O2 S1 C2 C3 -164.1(8) . . . . ?
O2 S1 C7 C8 65.5(7) . . . . ?
O2 S1 C7 C9 -174.9(7) . . . . ?
O2 S1 C7 C10 -54.4(8) . . . . ?
O3 S1 C2 C1 140.9(8) . . . . ?
O3 S1 C2 C3 -36.4(9) . . . . ?
O3 S1 C7 C8 -62.9(7) . . . . ?
O3 S1 C7 C9 56.8(8) . . . . ?
O3 S1 C7 C10 177.3(7) . . . . ?
O4 C4 C5 C6 177.1(9) . . . . ?
C1 C2 C3 C4 3.2(15) . . . . ?
C2 S1 C7 C8 -179.8(6) . . . . ?
C2 S1 C7 C9 -60.1(8) . . . . ?
C2 S1 C7 C10 60.3(8) . . . . ?
C2 C1 C6 C5 0.2(14) . . . . ?
C2 C3 C4 O4 -179.6(9) . . . . ?
C2 C3 C4 C5 -1.3(15) . . . . ?
C3 C4 C5 C6 -1.0(14) . . . . ?
C4 C5 C6 C1 1.6(14) . . . . ?
C6 C1 C2 S1 -179.9(7) . . . . ?
C6 C1 C2 C3 -2.6(15) . . . . ?
C7 S1 C2 C1 -102.6(9) . . . . ?
C7 S1 C2 C3 80.0(8) . . . . ?
C11 O4 C4 C3 -173.0(9) . . . . ?
C11 O4 C4 C5 8.8(14) . . . . ?
